data_1525803
loop_
_publ_author_name
'Lin, B.N.'
'Lin, Y.-H.'
'Luo, H.M.'
'Lee, T.-J.'
'Ho, J.C.'
'Ku, H.C.'

_publ_section_title
;
 Crystallographic and physical properties of new orthorhombic Cu-1212 R
 (Ba2-x R'x) Cu3 O7+y system (R, R' = La, Pr, Nd; 0.65 < x < 1)
;
_journal_name_full 'Physica C (Amsterdam)'
_journal_page_first 407
_journal_page_last 410
_journal_volume 341
_journal_year 2000
_chemical_formula_sum 'Ba1.3 Cu3 La1.7 O7.3'
_chemical_name_systematic 'La (Ba1.3 La0.7) Cu3 O7.3'
_space_group_IT_number 65
_symmetry_space_group_name_Hall '-C 2 2'
_symmetry_space_group_name_H-M 'C m m m'
_cell_angle_alpha 90
_cell_angle_beta 90
_cell_angle_gamma 90
_cell_formula_units_Z 2
_cell_length_a 5.52
_cell_length_b 5.5252
_cell_length_c 11.6676
_cell_volume 355.851
_citation_journal_id_ASTM PHYCE6
_cod_data_source_file Lin_PHYCE6_2000_449.cif
_cod_data_source_block Ba1.3Cu3La1.7O7.3
_cod_original_cell_volume 355.8513
_cod_database_code 1525803

loop_
_symmetry_equiv_pos_as_xyz
x,y,z
-x,-y,z
x,-y,-z
-x,y,-z
-x,-y,-z
x,y,-z
-x,y,z
x,-y,z
x+1/2,y+1/2,z
-x+1/2,-y+1/2,z
x+1/2,-y+1/2,-z
-x+1/2,y+1/2,-z
-x+1/2,-y+1/2,-z
x+1/2,y+1/2,-z
-x+1/2,y+1/2,z
x+1/2,-y+1/2,z

loop_
_atom_site_label
_atom_site_type_symbol
_atom_site_fract_x
_atom_site_fract_y
_atom_site_fract_z
_atom_site_occupancy
_atom_site_U_iso_or_equiv
O1 O-2 0.25 0.25 0.366 1 0.0
Ba1 Ba+2 0 0.5 0.179 0.65 0.0
O3 O-2 0 0 0.162 1 0.0
La2 La+3 0 0.5 0.179 0.35 0.0
O2 O-2 0.307 0.194 0 0.325 0.0
Cu1 Cu+2 0 0 0.346 1 0.0
La1 La+3 0.5 0 0.5 1 0.0
Cu2 Cu+2 0 0 0 1 0.0
